data_7061075
loop_
_publ_author_name
'Horniichuk, Oleksandr Ye.'
'Trush, Victor A.'
'Kariaka, Nataliia S.'
'Shishkina, Svitlana V.'
'Dyakonenko, Viktoriya V.'
'Severinovskaya, Olga V.'
'Gawryszewska, Paula'
'Domasevitch, Kostiantyn V.'
'Watras, Adam'
'Amirkhanov, Vladimir M.'

_publ_section_title
;
 Novel quadruple-stranded heterometallic Ln2Na complexes hosting sodium
 ions inside the cryptand-like cavity
;
_journal_issue 47
_journal_name_full 'New Journal of Chemistry'
_journal_page_first 22361
_journal_page_last 22368
_journal_paper_doi 10.1039/D1NJ04353F
_journal_volume 45
_journal_year 2021
_chemical_absolute_configuration unk
_chemical_formula_moiety 'C36 H48 F24 N8 Na Nd2 O33 P8, C8 H20 N'
_chemical_formula_sum 'C44 H68 F24 N9 Na Nd2 O33 P8'
_chemical_formula_weight 2266.30
_space_group_crystal_system tetragonal
_space_group_IT_number 90
_space_group_name_Hall 'P 4ab 2ab'
_space_group_name_H-M_alt 'P 4 21 2'
_atom_sites_solution_hydrogens mixed
_audit_creation_date 2021-10-21
_audit_creation_method
;
Olex2 1.5
(compiled 2021.10.07 svn.r9718050b for OlexSys, GUI svn.r6410)
;
_audit_update_record
;
2021-10-22 deposited with the CCDC.	2021-11-02 downloaded from the CCDC.
;
_cell_angle_alpha 90
_cell_angle_beta 90
_cell_angle_gamma 90
_cell_formula_units_Z 2
_cell_length_a 17.8807(6)
_cell_length_b 17.8807(6)
_cell_length_c 16.2846(6)
_cell_measurement_reflns_used 7624
_cell_measurement_temperature 100.0
_cell_measurement_theta_max 27.4870
_cell_measurement_theta_min 3.4520
_cell_volume 5206.5(3)
_computing_cell_refinement
;
CrysAlisPro, Agilent Technologies,
Version 1.171.37.35 (release 13-08-2014 CrysAlis171 .NET)
(compiled Aug 13 2014,18:06:01)
;
_computing_data_collection
;
CrysAlisPro, Agilent Technologies,
Version 1.171.37.35 (release 13-08-2014 CrysAlis171 .NET)
(compiled Aug 13 2014,18:06:01)
;
_computing_data_reduction
;
CrysAlisPro, Agilent Technologies,
Version 1.171.37.35 (release 13-08-2014 CrysAlis171 .NET)
(compiled Aug 13 2014,18:06:01)
;
_computing_molecular_graphics 'Olex2 1.5 (Dolomanov et al., 2009)'
_computing_publication_material 'Olex2 1.5 (Dolomanov et al., 2009)'
_computing_structure_refinement 'SHELXL 2018/3 (Sheldrick, 2015)'
_computing_structure_solution 'SHELXT 2014/4 (Sheldrick, 2014)'
_diffrn_ambient_temperature 100.0
_diffrn_detector_area_resol_mean 16.1827
_diffrn_detector_type Sapphire3
_diffrn_measured_fraction_theta_full 0.993
_diffrn_measured_fraction_theta_max 0.993
_diffrn_measurement_details
;
#__ type_ start__ end____ width___ exp.time_
  1 omega  -32.00    8.00   1.0000    5.0000
omega____ theta____ kappa____ phi______ frames
    -      -28.3283  -85.0000   -2.0000 40

#__ type_ start__ end____ width___ exp.time_
  2 omega  -99.00  -59.00   1.0000    5.0000
omega____ theta____ kappa____ phi______ frames
    -      -28.3283 -178.0000  120.0000 40

#__ type_ start__ end____ width___ exp.time_
  3 omega  -68.00  -42.00   1.0000    5.0000
omega____ theta____ kappa____ phi______ frames
    -      -28.3283 -178.0000  150.0000 26

#__ type_ start__ end____ width___ exp.time_
  4 omega  -83.00  -57.00   1.0000    5.0000
omega____ theta____ kappa____ phi______ frames
    -      -28.3283 -178.0000  -60.0000 26

#__ type_ start__ end____ width___ exp.time_
  5 omega -103.00    3.00   1.0000    5.0000
omega____ theta____ kappa____ phi______ frames
    -      -28.3283    0.0000    0.0000 106

#__ type_ start__ end____ width___ exp.time_
  6 omega  -52.00   41.00   1.0000    5.0000
omega____ theta____ kappa____ phi______ frames
    -      -28.3283   77.0000  120.0000 93

#__ type_ start__ end____ width___ exp.time_
  7 omega  -18.00   66.00   1.0000    5.0000
omega____ theta____ kappa____ phi______ frames
    -       29.5783  -99.0000 -150.0000 84

#__ type_ start__ end____ width___ exp.time_
  8 omega   -3.00  102.00   1.0000    5.0000
omega____ theta____ kappa____ phi______ frames
    -       29.5783   77.0000  -30.0000 105
;
_diffrn_measurement_device 'four-circle diffractometer'
_diffrn_measurement_device_type 'Xcalibur, Sapphire3'
_diffrn_measurement_method '\w scans'
_diffrn_radiation_type MoK\a
_diffrn_radiation_wavelength 0.71073
_diffrn_reflns_av_R_equivalents 0.0680
_diffrn_reflns_av_unetI/netI 0.0328
_diffrn_reflns_Laue_measured_fraction_full 0.993
_diffrn_reflns_Laue_measured_fraction_max 0.993
_diffrn_reflns_limit_h_max 21
_diffrn_reflns_limit_h_min -20
_diffrn_reflns_limit_k_max 19
_diffrn_reflns_limit_k_min -21
_diffrn_reflns_limit_l_max 19
_diffrn_reflns_limit_l_min -19
_diffrn_reflns_number 40536
_diffrn_reflns_point_group_measured_fraction_full 0.996
_diffrn_reflns_point_group_measured_fraction_max 0.996
_diffrn_reflns_theta_full 24.995
_diffrn_reflns_theta_max 24.995
_diffrn_reflns_theta_min 3.222
_exptl_absorpt_coefficient_mu 1.223
_exptl_absorpt_correction_T_max 1.00000
_exptl_absorpt_correction_T_min 0.62906
_exptl_absorpt_correction_type multi-scan
_exptl_absorpt_process_details
;
CrysAlisPro, Agilent Technologies,
Version 1.171.37.35 (release 13-08-2014 CrysAlis171 .NET)
(compiled Aug 13 2014,18:06:01)
Empirical absorption correction using spherical harmonics,
 implemented in SCALE3 ABSPACK scaling algorithm.
;
_exptl_crystal_colour colourless
_exptl_crystal_colour_primary colourless
_exptl_crystal_density_diffrn 1.446
_exptl_crystal_description block
_exptl_crystal_F_000 2252
_exptl_crystal_size_max 0.5
_exptl_crystal_size_mid 0.4
_exptl_crystal_size_min 0.2
_refine_diff_density_max 1.251
_refine_diff_density_min -1.418
_refine_diff_density_rms 0.108
_refine_ls_abs_structure_details
;
 Flack x determined using 1584 quotients [(I+)-(I-)]/[(I+)+(I-)]
 (Parsons, Flack and Wagner, Acta Cryst. B69 (2013) 249-259).
;
_refine_ls_abs_structure_Flack 0.086(11)
_refine_ls_extinction_method none
_refine_ls_goodness_of_fit_ref 1.078
_refine_ls_hydrogen_treatment constr
_refine_ls_matrix_type full
_refine_ls_number_parameters 350
_refine_ls_number_reflns 4579
_refine_ls_number_restraints 234
_refine_ls_restrained_S_all 1.113
_refine_ls_R_factor_all 0.0565
_refine_ls_R_factor_gt 0.0496
_refine_ls_shift/su_max 0.000
_refine_ls_shift/su_mean 0.000
_refine_ls_structure_factor_coef Fsqd
_refine_ls_weighting_details 'w=1/[\s^2^(Fo^2^)+(0.0807P)^2^+10.7614P] where P=(Fo^2^+2Fc^2^)/3'
_refine_ls_weighting_scheme calc
_refine_ls_wR_factor_gt 0.1336
_refine_ls_wR_factor_ref 0.1405
_reflns_Friedel_coverage 0.734
_reflns_Friedel_fraction_full 0.999
_reflns_Friedel_fraction_max 0.999
_reflns_number_gt 4061
_reflns_number_total 4579
_reflns_threshold_expression 'I > 2\s(I)'
_cod_data_source_file d1nj04353f2.cif
_cod_data_source_block k285
_cod_depositor_comments 'Adding full bibliography for 7061074--7061076.cif.'
_cod_original_cell_volume 5206.5(4)
_cod_database_code 7061075
_shelx_shelxl_version_number 2018/3
_shelx_space_group_comment
;
The symmetry employed for this shelxl refinement is uniquely defined
by the following loop, which should always be used as a source of
symmetry information in preference to the above space-group names.
They are only intended as comments.
;
_shelx_estimated_absorpt_t_max 0.792
_shelx_estimated_absorpt_t_min 0.580
_olex2_refinement_description
;
1. Fixed Uiso
 At 1.2 times of:
  All C(H,H) groups
 At 1.5 times of:
  All C(H,H,H) groups
2. Restrained distances
 C8-O9 = C6-O5 = O6-C7
 1.45 with sigma of 0.002
 N3-C16
 1.5 with sigma of 0.02
 N3-C10
 1.55 with sigma of 0.02
 N3-C12 = N3-C14 = C14-C15
 1.54 with sigma of 0.02
 C12-C13
 1.51 with sigma of 0.02
 C16-C17
 1.49 with sigma of 0.02
 C10-C11
 1.56 with sigma of 0.02
 N3-C15
 2.56 with sigma of 0.04
 N3-C11
 2.62 with sigma of 0.04
 N3-C13
 2.58 with sigma of 0.04
 N3-C17
 2.52 with sigma of 0.04
 N3-C11 \\sim N3-C13 \\sim N3-C15 \\sim N3-C17
 with sigma of 0.04
 N3-C10 \\sim N3-C16 \\sim N3-C12 \\sim N3-C14
 with sigma of 0.02
 C10-C11 \\sim C12-C13 \\sim C14-C15 \\sim C16-C17
 with sigma of 0.02
 C10-C12 \\sim C12-C14 \\sim C14-C16 \\sim C16-C10
 with sigma of 0.04
 C11-C13 \\sim C13-C15 \\sim C15-C17
 with sigma of 0.08
3. Uiso/Uaniso restraints and constraints
P1 \\sim O5 \\sim C6: within 1.7A with sigma of 0.01 and sigma for terminal
atoms of 0.02 within 1.7A
P1 \\sim O6 \\sim C7: within 1.7A with sigma of 0.01 and sigma for terminal
atoms of 0.02 within 1.7A
P2 \\sim O9 \\sim C8: within 1.7A with sigma of 0.01 and sigma for terminal
atoms of 0.02 within 1.7A
N3 \\sim C10 \\sim C11 \\sim C12 \\sim C13 \\sim C14 \\sim C15 \\sim C16 \\sim
C17: within 2A with sigma of 0.04 and sigma for terminal atoms of 0.08 within 2A
Uanis(C14) \\sim Ueq, Uanis(N3) \\sim Ueq, Uanis(C10) \\sim Ueq, Uanis(C12)
\\sim Ueq, Uanis(C16) \\sim Ueq, Uanis(C11) \\sim Ueq, Uanis(C13) \\sim Ueq,
Uanis(C15) \\sim Ueq, Uanis(C17) \\sim Ueq: with sigma of 0.005 and sigma for
terminal atoms of 0.005
4. Rigid body (RIGU) restrains
 N3, C10, C11, C12, C13, C14, C15, C16, C17
 with sigma for 1-2 distances of 0.004 and sigma for 1-3 distances of 0.004
5. Others
 Fixed Sof: Na1(0.25) N3(0.25) C10(0.25) H10A(0.25) H10B(0.25) C11(0.25)
 H11A(0.25) H11B(0.25) H11C(0.25) C12(0.25) H12A(0.25) H12B(0.25) C13(0.25)
 H13A(0.25) H13B(0.25) H13C(0.25) C14(0.25) H14A(0.25) H14B(0.25) C15(0.25)
 H15A(0.25) H15B(0.25) H15C(0.25) C16(0.25) H16A(0.25) H16B(0.25) C17(0.25)
 H17A(0.25) H17B(0.25) H17C(0.25)
6.a Riding coordinates:
 C6(H6A,H6B,H6C)
6.b Secondary CH2 refined with riding coordinates:
 C10(H10A,H10B), C12(H12A,H12B), C14(H14A,H14B), C16(H16A,H16B)
6.c Idealised Me refined as rotating group:
 C7(H7A,H7B,H7C), C8(H8A,H8B,H8C), C9(H9A,H9B,H9C), C11(H11A,H11B,H11C),
 C13(H13A,H13B,H13C), C15(H15A,H15B,H15C), C17(H17A,H17B,H17C)
;
_smtbx_masks_special_details
;
A solvent mask was calculated and 98 electrons were 
found in a volume of 1508\%A^3^ in 1 void per unit cell. 
This is consistent with the presence of 5[H2O] per Formula Unit 
which account for 100 electrons per unit cell.
;
_smtbx_masks_void_probe_radius 1.2
_smtbx_masks_void_truncation_radius 1.2
_olex2_submission_special_instructions 'No special instructions were received'

loop_
_space_group_symop_operation_xyz
'x, y, z'
'-y+1/2, x+1/2, z'
'-x, -y, z'
'y+1/2, -x+1/2, z'
'x+1/2, -y+1/2, -z'
'-x+1/2, y+1/2, -z'
'y, x, -z'
'-y, -x, -z'

loop_
_atom_site_label
_atom_site_type_symbol
_atom_site_fract_x
_atom_site_fract_y
_atom_site_fract_z
_atom_site_U_iso_or_equiv
_atom_site_adp_type
_atom_site_occupancy
_atom_site_site_symmetry_order
_atom_site_calc_flag
_atom_site_refinement_flags_posn
_atom_site_refinement_flags_adp
_atom_site_refinement_flags_occupancy
_atom_site_disorder_assembly
_atom_site_disorder_group
Nd1 Nd 0.500000 0.000000 0.45143(4) 0.0306(2) Uani 1 4 d S T P . .
Nd2 Nd 0.500000 0.000000 0.10125(4) 0.0294(2) Uani 1 4 d S T P . .
P1 P 0.68842(14) 0.0007(3) 0.52896(15) 0.0576(7) Uani 1 1 d . U . . .
P2 P 0.36135(18) -0.12936(18) 0.02255(14) 0.0498(6) Uani 1 1 d . U . . .
Na1 Na 0.3898(9) 0.0482(10) 0.2763(10) 0.052(4) Uani 0.25 1 d . . P . .
F1 F 0.3092(4) 0.2380(5) 0.3812(4) 0.084(3) Uani 1 1 d . . . . .
F2 F 0.3353(4) 0.1532(4) 0.2890(3) 0.0598(15) Uani 1 1 d . . . . .
F3 F 0.4169(5) 0.3256(4) 0.3207(4) 0.078(2) Uani 1 1 d . . . . .
F4 F 0.3316(5) 0.2909(4) 0.2343(4) 0.084(3) Uani 1 1 d . . . . .
F5 F 0.5151(4) 0.2299(3) 0.2608(3) 0.0547(16) Uani 1 1 d . . . . .
F6 F 0.4702(5) 0.3079(3) 0.1711(4) 0.080(3) Uani 1 1 d . . . . .
O1 O 0.500000 0.000000 0.2724(6) 0.042(2) Uani 1 4 d S T P . .
O2 O 0.4440(4) 0.1091(4) 0.3775(4) 0.0483(17) Uani 1 1 d . . . . .
O3 O 0.4672(4) 0.1202(4) 0.1730(4) 0.0431(15) Uani 1 1 d . . . . .
O4 O 0.6123(4) -0.0263(4) 0.5302(4) 0.0427(15) Uani 1 1 d . . . . .
O5 O 0.7475(6) -0.0688(8) 0.5201(8) 0.117(4) Uani 1 1 d D U . . .
O6 O 0.6982(6) 0.0437(7) 0.6136(5) 0.094(3) Uani 1 1 d D U . . .
O7 O 0.4358(4) -0.0957(3) 0.0218(4) 0.0430(16) Uani 1 1 d . . . . .
O8 O 0.3225(5) -0.1108(6) -0.0623(4) 0.069(2) Uani 1 1 d . . . . .
O9 O 0.3627(6) -0.2162(6) 0.0284(8) 0.102(3) Uani 1 1 d D U . . .
N1 N 0.7150(5) 0.0592(7) 0.4566(5) 0.066(3) Uani 1 1 d . . . . .
N2 N 0.3004(5) -0.1054(5) 0.0944(5) 0.050(2) Uani 1 1 d . . . . .
C1 C 0.4239(6) 0.1724(6) 0.3946(5) 0.044(2) Uani 1 1 d . . . . .
C2 C 0.4386(6) 0.1799(5) 0.1545(5) 0.041(2) Uani 1 1 d . . . . .
C3 C 0.3667(7) 0.2078(7) 0.3358(6) 0.057(3) Uani 1 1 d . . . . .
C4 C 0.3913(8) 0.2666(6) 0.2764(6) 0.061(3) Uani 1 1 d . . . . .
C5 C 0.4533(7) 0.2458(6) 0.2135(6) 0.055(3) Uani 1 1 d . . . . .
C6 C 0.7330(13) -0.1359(10) 0.5676(14) 0.144(8) Uani 1 1 d D U . . .
H6A H 0.726545 -0.172187 0.523103 0.216 Uiso 1 1 d R U . . .
H6B H 0.775855 -0.150317 0.601513 0.216 Uiso 1 1 d R U . . .
H6C H 0.687735 -0.134747 0.601513 0.216 Uiso 1 1 d R U . . .
C7 C 0.7656(10) 0.0815(14) 0.6404(11) 0.140(8) Uani 1 1 d D U . . .
H7A H 0.797951 0.090736 0.592895 0.209 Uiso 1 1 calc R U . . .
H7B H 0.792066 0.050013 0.680167 0.209 Uiso 1 1 calc R U . . .
H7C H 0.752305 0.129172 0.666137 0.209 Uiso 1 1 calc R U . . .
C8 C 0.4232(11) -0.2637(12) 0.0004(17) 0.148(7) Uani 1 1 d D U . . .
H8A H 0.416034 -0.275516 -0.057809 0.222 Uiso 1 1 calc R U . . .
H8B H 0.423569 -0.310071 0.032465 0.222 Uiso 1 1 calc R U . . .
H8C H 0.470952 -0.237581 0.007661 0.222 Uiso 1 1 calc R U . . .
C9 C 0.2475(9) -0.1346(13) -0.0802(8) 0.108(7) Uani 1 1 d . . . . .
H9A H 0.212943 -0.112391 -0.040404 0.162 Uiso 1 1 calc R U . . .
H9B H 0.244625 -0.189287 -0.076715 0.162 Uiso 1 1 calc R U . . .
H9C H 0.233800 -0.118546 -0.135732 0.162 Uiso 1 1 calc R U . . .
N3 N 0.5062(13) -0.0030(16) 0.7801(7) 0.022(3) Uani 0.25 1 d D U P A -1
C10 C 0.4864(19) -0.0709(17) 0.7267(17) 0.036(6) Uani 0.25 1 d D U P A -1
H10A H 0.533247 -0.095793 0.709334 0.044 Uiso 0.25 1 calc R U P A -1
H10B H 0.460540 -0.053200 0.676543 0.044 Uiso 0.25 1 calc R U P A -1
C11 C 0.436(3) -0.129(2) 0.771(3) 0.046(10) Uani 0.25 1 d D U P A -1
H11A H 0.383387 -0.112950 0.768167 0.069 Uiso 0.25 1 calc R U P A -1
H11B H 0.450962 -0.133977 0.828327 0.069 Uiso 0.25 1 calc R U P A -1
H11C H 0.440607 -0.178010 0.743530 0.069 Uiso 0.25 1 calc R U P A -1
C12 C 0.4444(15) 0.023(2) 0.8387(16) 0.030(6) Uani 0.25 1 d D U P A -1
H12A H 0.463644 0.065465 0.871708 0.036 Uiso 0.25 1 calc R U P A -1
H12B H 0.432402 -0.018149 0.877014 0.036 Uiso 0.25 1 calc R U P A -1
C13 C 0.3722(16) 0.048(2) 0.795(2) 0.032(8) Uani 0.25 1 d D U P A -1
H13A H 0.352139 0.006027 0.763066 0.048 Uiso 0.25 1 calc R U P A -1
H13B H 0.383095 0.089902 0.758513 0.048 Uiso 0.25 1 calc R U P A -1
H13C H 0.335193 0.063328 0.836229 0.048 Uiso 0.25 1 calc R U P A -1
C14 C 0.532(2) 0.0565(17) 0.7184(17) 0.036(6) Uani 0.25 1 d D U P A -1
H14A H 0.494158 0.061414 0.674176 0.043 Uiso 0.25 1 calc R U P A -1
H14B H 0.579707 0.040935 0.693217 0.043 Uiso 0.25 1 calc R U P A -1
C15 C 0.542(3) 0.1331(18) 0.762(3) 0.045(9) Uani 0.25 1 d D U P A -1
H15A H 0.532214 0.173701 0.723250 0.068 Uiso 0.25 1 calc R U P A -1
H15B H 0.593409 0.137285 0.782779 0.068 Uiso 0.25 1 calc R U P A -1
H15C H 0.506994 0.136728 0.808353 0.068 Uiso 0.25 1 calc R U P A -1
C16 C 0.5741(16) -0.020(2) 0.8353(17) 0.038(7) Uani 0.25 1 d D U P A -1
H16A H 0.576858 0.018324 0.878652 0.045 Uiso 0.25 1 calc R U P A -1
H16B H 0.565261 -0.068983 0.862762 0.045 Uiso 0.25 1 calc R U P A -1
C17 C 0.6497(18) -0.024(3) 0.792(3) 0.050(9) Uani 0.25 1 d D U P A -1
H17A H 0.652213 0.015366 0.749893 0.075 Uiso 0.25 1 calc R U P A -1
H17B H 0.655686 -0.072898 0.765719 0.075 Uiso 0.25 1 calc R U P A -1
H17C H 0.689867 -0.016322 0.831976 0.075 Uiso 0.25 1 calc R U P A -1

loop_
_atom_site_aniso_label
_atom_site_aniso_U_11
_atom_site_aniso_U_22
_atom_site_aniso_U_33
_atom_site_aniso_U_23
_atom_site_aniso_U_13
_atom_site_aniso_U_12
Nd1 0.0372(3) 0.0372(3) 0.0176(4) 0.000 0.000 0.000
Nd2 0.0340(3) 0.0340(3) 0.0203(4) 0.000 0.000 0.000
P1 0.0486(13) 0.0821(17) 0.0421(12) 0.014(2) -0.0115(10) -0.0119(18)
P2 0.0600(19) 0.0580(18) 0.0315(10) -0.0093(13) 0.0004(13) -0.0188(12)
Na1 0.053(9) 0.058(10) 0.044(9) -0.010(8) -0.011(8) 0.000(8)
F1 0.089(5) 0.119(6) 0.045(3) -0.002(4) 0.002(3) 0.061(5)
F2 0.058(4) 0.083(5) 0.038(3) 0.000(3) -0.006(3) 0.009(3)
F3 0.138(7) 0.052(4) 0.045(3) -0.009(3) -0.014(4) 0.023(4)
F4 0.118(6) 0.100(5) 0.035(3) -0.012(4) -0.014(4) 0.063(5)
F5 0.072(5) 0.052(3) 0.040(3) -0.006(2) -0.001(3) 0.003(3)
F6 0.156(8) 0.045(3) 0.037(3) 0.001(3) 0.001(4) -0.013(4)
O1 0.045(4) 0.045(4) 0.035(6) 0.000 0.000 0.000
O2 0.064(4) 0.057(4) 0.023(3) 0.003(3) -0.009(3) 0.009(3)
O3 0.059(4) 0.042(4) 0.029(3) -0.001(3) -0.003(3) 0.007(3)
O4 0.047(4) 0.051(4) 0.031(3) 0.001(3) -0.009(3) -0.001(3)
O5 0.076(6) 0.141(8) 0.132(8) 0.065(7) 0.002(6) 0.013(6)
O6 0.111(7) 0.133(7) 0.038(4) 0.010(5) -0.026(4) -0.065(6)
O7 0.050(4) 0.044(4) 0.035(3) -0.007(3) -0.003(3) -0.008(3)
O8 0.068(5) 0.115(7) 0.024(3) -0.004(4) -0.002(3) -0.026(5)
O9 0.104(7) 0.071(5) 0.130(8) -0.021(6) 0.035(6) -0.031(5)
N1 0.052(5) 0.103(8) 0.043(5) 0.023(5) -0.013(4) -0.034(5)
N2 0.051(5) 0.070(6) 0.027(4) -0.005(4) -0.006(4) -0.022(4)
C1 0.054(6) 0.051(6) 0.027(5) -0.001(4) 0.009(4) 0.019(5)
C2 0.053(6) 0.043(5) 0.027(4) 0.003(4) 0.003(4) 0.006(4)
C3 0.064(7) 0.074(7) 0.033(5) -0.007(5) 0.005(5) 0.029(6)
C4 0.098(9) 0.053(6) 0.033(5) -0.004(5) -0.011(6) 0.031(6)
C5 0.083(8) 0.043(5) 0.038(5) -0.002(5) -0.014(5) 0.012(5)
C6 0.113(14) 0.150(17) 0.169(18) 0.040(15) -0.009(14) 0.035(13)
C7 0.169(17) 0.167(16) 0.082(11) 0.012(11) -0.009(11) -0.099(14)
C8 0.164(17) 0.101(13) 0.178(17) -0.011(14) 0.007(16) 0.006(13)
C9 0.076(10) 0.20(2) 0.045(7) -0.007(10) -0.022(7) -0.069(12)
N3 0.015(6) 0.012(6) 0.039(5) 0.001(6) 0.003(5) 0.000(6)
C10 0.041(9) 0.037(8) 0.031(8) -0.007(6) -0.004(6) 0.000(6)
C11 0.046(11) 0.047(10) 0.045(12) -0.004(7) 0.002(7) -0.005(7)
C12 0.031(8) 0.035(9) 0.025(8) -0.006(6) 0.007(5) 0.000(6)
C13 0.034(9) 0.031(10) 0.030(10) -0.001(7) 0.004(6) -0.002(6)
C14 0.039(9) 0.038(8) 0.030(8) 0.009(6) 0.006(6) -0.001(6)
C15 0.047(12) 0.044(9) 0.045(11) 0.005(6) 0.003(7) 0.000(7)
C16 0.038(8) 0.042(9) 0.032(8) 0.004(6) -0.007(6) 0.003(6)
C17 0.046(9) 0.053(11) 0.051(11) 0.001(7) -0.001(6) 0.002(7)

loop_
_atom_type_symbol
_atom_type_description
_atom_type_scat_dispersion_real
_atom_type_scat_dispersion_imag
_atom_type_scat_source
C C 0.0033 0.0016 'International Tables Vol C Tables 4.2.6.8 and 6.1.1.4'
H H 0.0000 0.0000 'International Tables Vol C Tables 4.2.6.8 and 6.1.1.4'
F F 0.0171 0.0103 'International Tables Vol C Tables 4.2.6.8 and 6.1.1.4'
N N 0.0061 0.0033 'International Tables Vol C Tables 4.2.6.8 and 6.1.1.4'
Na Na 0.0362 0.0249 'International Tables Vol C Tables 4.2.6.8 and 6.1.1.4'
Nd Nd -0.1943 3.0179 'International Tables Vol C Tables 4.2.6.8 and 6.1.1.4'
O O 0.0106 0.0060 'International Tables Vol C Tables 4.2.6.8 and 6.1.1.4'
P P 0.1023 0.0942 'International Tables Vol C Tables 4.2.6.8 and 6.1.1.4'

loop_
_geom_angle_atom_site_label_1
_geom_angle_atom_site_label_2
_geom_angle_atom_site_label_3
_geom_angle
_geom_angle_site_symmetry_1
_geom_angle_site_symmetry_3
_geom_angle_publ_flag
Na1 Nd1 Na1 50.4(3) 3_655 4 y
Na1 Nd1 Na1 74.0(6) 2_545 4 y
Na1 Nd1 Na1 50.4(3) 2_545 3_655 y
O1 Nd1 Na1 37.0(3) . 4 y
O1 Nd1 Na1 37.0(3) . 2_545 y
O1 Nd1 Na1 37.0(3) . 3_655 y
O2 Nd1 Na1 44.1(3) 3_655 2_545 y
O2 Nd1 Na1 37.5(3) 2_545 2_545 y
O2 Nd1 Na1 37.5(3) 3_655 3_655 y
O2 Nd1 Na1 44.1(3) . 4 y
O2 Nd1 Na1 37.5(3) 4 4 y
O2 Nd1 Na1 44.1(3) 4 3_655 y
O2 Nd1 Na1 87.1(3) . 2_545 y
O2 Nd1 Na1 87.1(3) 2_545 3_655 y
O2 Nd1 Na1 91.4(3) 2_545 4 y
O2 Nd1 Na1 91.4(3) 4 2_545 y
O2 Nd1 Na1 87.1(3) 3_655 4 y
O2 Nd1 Na1 91.4(3) . 3_655 y
O2 Nd1 O1 61.21(15) 2_545 . y
O2 Nd1 O1 61.21(15) . . y
O2 Nd1 O1 61.21(15) 3_655 . y
O2 Nd1 O1 61.21(15) 4 . y
O2 Nd1 O2 76.59(13) . 2_545 y
O2 Nd1 O2 76.59(13) 2_545 3_655 y
O2 Nd1 O2 122.4(3) . 3_655 y
O2 Nd1 O2 122.4(3) 2_545 4 y
O2 Nd1 O2 76.59(13) . 4 y
O2 Nd1 O2 76.59(13) 3_655 4 y
O4 Nd1 Na1 121.0(3) 2_545 3_655 y
O4 Nd1 Na1 85.4(3) 2_545 4 y
O4 Nd1 Na1 121.0(3) 3_655 4 y
O4 Nd1 Na1 157.6(3) 2_545 2_545 y
O4 Nd1 Na1 157.6(3) 4 4 y
O4 Nd1 Na1 109.2(3) 3_655 2_545 y
O4 Nd1 Na1 109.2(3) . 4 y
O4 Nd1 Na1 85.4(3) . 3_655 y
O4 Nd1 Na1 85.4(3) 4 2_545 y
O4 Nd1 Na1 109.2(3) 4 3_655 y
O4 Nd1 Na1 121.0(3) . 2_545 y
O4 Nd1 Na1 157.6(3) 3_655 3_655 y
O4 Nd1 O1 121.89(15) 3_655 . y
O4 Nd1 O1 121.89(15) . . y
O4 Nd1 O1 121.89(15) 4 . y
O4 Nd1 O1 121.89(15) 2_545 . y
O4 Nd1 O2 76.9(2) 2_545 4 y
O4 Nd1 O2 137.4(2) . . y
O4 Nd1 O2 76.9(2) . 3_655 y
O4 Nd1 O2 76.9(2) 3_655 . y
O4 Nd1 O2 71.8(2) 2_545 . y
O4 Nd1 O2 76.9(2) 4 2_545 y
O4 Nd1 O2 71.8(2) 3_655 2_545 y
O4 Nd1 O2 145.3(2) 2_545 3_655 y
O4 Nd1 O2 137.4(2) 3_655 3_655 y
O4 Nd1 O2 71.8(2) . 4 y
O4 Nd1 O2 71.8(2) 4 3_655 y
O4 Nd1 O2 145.3(2) 3_655 4 y
O4 Nd1 O2 137.4(2) 4 4 y
O4 Nd1 O2 145.3(2) 4 . y
O4 Nd1 O2 137.4(2) 2_545 2_545 y
O4 Nd1 O2 145.3(2) . 2_545 y
O4 Nd1 O4 116.2(3) 2_545 4 y
O4 Nd1 O4 73.80(14) 4 3_655 y
O4 Nd1 O4 73.80(14) 2_545 3_655 y
O4 Nd1 O4 73.80(14) 4 . y
O4 Nd1 O4 73.80(14) 2_545 . y
O4 Nd1 O4 116.2(3) 3_655 . y
Na1 Nd2 Na1 74.0(5) . 3_655 y
Na1 Nd2 Na1 50.4(3) . 4 y
Na1 Nd2 Na1 50.4(3) 4 3_655 y
O1 Nd2 Na1 37.0(3) . 4 y
O1 Nd2 Na1 37.0(3) . 3_655 y
O1 Nd2 Na1 37.0(3) . . y
O3 Nd2 Na1 45.2(3) 4 4 y
O3 Nd2 Na1 92.6(3) 4 . y
O3 Nd2 Na1 45.2(3) . . y
O3 Nd2 Na1 45.2(3) 3_655 3_655 y
O3 Nd2 Na1 87.9(3) 3_655 . y
O3 Nd2 Na1 38.2(3) 4 3_655 y
O3 Nd2 Na1 38.2(3) 2_545 . y
O3 Nd2 Na1 87.9(3) 2_545 4 y
O3 Nd2 Na1 38.2(3) . 4 y
O3 Nd2 Na1 92.6(3) 3_655 4 y
O3 Nd2 Na1 92.6(3) 2_545 3_655 y
O3 Nd2 Na1 87.9(3) . 3_655 y
O3 Nd2 O1 62.34(14) . . y
O3 Nd2 O1 62.34(14) 4 . y
O3 Nd2 O1 62.34(14) 2_545 . y
O3 Nd2 O1 62.34(14) 3_655 . y
O3 Nd2 O3 124.7(3) . 3_655 y
O3 Nd2 O3 124.7(3) 4 2_545 y
O3 Nd2 O3 77.55(12) 4 3_655 y
O3 Nd2 O3 77.55(12) . 4 y
O3 Nd2 O3 77.55(12) . 2_545 y
O3 Nd2 O3 77.55(12) 2_545 3_655 y
O7 Nd2 Na1 121.0(3) 2_545 4 y
O7 Nd2 Na1 121.0(3) 3_655 . y
O7 Nd2 Na1 109.5(3) 4 4 y
O7 Nd2 Na1 85.6(3) 3_655 4 y
O7 Nd2 Na1 85.6(3) 4 . y
O7 Nd2 Na1 157.9(3) . 4 y
O7 Nd2 Na1 157.9(3) 2_545 . y
O7 Nd2 Na1 109.5(3) 3_655 3_655 y
O7 Nd2 Na1 157.9(3) 4 3_655 y
O7 Nd2 Na1 109.5(3) . . y
O7 Nd2 Na1 85.6(3) 2_545 3_655 y
O7 Nd2 Na1 121.0(3) . 3_655 y
O7 Nd2 O1 122.12(15) 4 . y
O7 Nd2 O1 122.12(15) 2_545 . y
O7 Nd2 O1 122.12(15) . . y
O7 Nd2 O1 122.12(15) 3_655 . y
O7 Nd2 O3 137.6(2) 2_545 2_545 y
O7 Nd2 O3 71.3(2) 2_545 3_655 y
O7 Nd2 O3 144.5(2) . 4 y
O7 Nd2 O3 144.5(2) 3_655 2_545 y
O7 Nd2 O3 75.9(2) . 3_655 y
O7 Nd2 O3 137.5(2) . . y
O7 Nd2 O3 75.9(2) 4 2_545 y
O7 Nd2 O3 71.3(2) . 2_545 y
O7 Nd2 O3 144.5(2) 2_545 . y
O7 Nd2 O3 144.5(2) 4 3_655 y
O7 Nd2 O3 137.6(2) 4 4 y
O7 Nd2 O3 71.3(2) 3_655 4 y
O7 Nd2 O3 75.9(2) 2_545 4 y
O7 Nd2 O3 137.6(2) 3_655 3_655 y
O7 Nd2 O3 71.3(2) 4 . y
O7 Nd2 O3 75.9(2) 3_655 . y
O7 Nd2 O7 73.58(14) 2_545 . y
O7 Nd2 O7 73.58(14) 3_655 2_545 y
O7 Nd2 O7 115.8(3) 4 2_545 y
O7 Nd2 O7 73.58(14) 4 . y
O7 Nd2 O7 73.58(14) 4 3_655 y
O7 Nd2 O7 115.8(3) 3_655 . y
O4 P1 O5 110.8(6) . . ?
O4 P1 O6 104.6(5) . . ?
O4 P1 N1 119.6(4) . . ?
O5 P1 N1 103.5(6) . . ?
O6 P1 O5 111.9(7) . . ?
O6 P1 N1 106.4(6) . . ?
O7 P2 O8 107.9(4) . . ?
O7 P2 O9 113.4(5) . . ?
O7 P2 N2 119.9(4) . . ?
O8 P2 N2 105.9(5) . . ?
O9 P2 O8 105.7(6) . . ?
O9 P2 N2 103.0(5) . . ?
Na1 Na1 Na1 90.000(1) 4 2_545 y
Na1 Na1 C2 63.4(6) 2_545 2_545 y
Na1 Na1 C2 127.9(4) 4 2_545 y
Na1 Na1 C3 157.4(4) 2_545 . y
Na1 Na1 C3 77.5(7) 4 . y
F2 Na1 Na1 171.8(8) . 2_545 y
F2 Na1 Na1 96.0(9) . 4 y
F2 Na1 F5 78.8(6) . 2_545 y
F2 Na1 O1 140.9(9) . . y
F2 Na1 O2 127.0(8) . 2_545 y
F2 Na1 O2 72.1(6) . . y
F2 Na1 O3 127.6(8) . 2_545 y
F2 Na1 O3 82.2(6) . . y
F2 Na1 C1 51.5(4) . . y
F2 Na1 C2 116.3(7) . 2_545 y
F2 Na1 C3 22.8(3) . . y
F5 Na1 Na1 171.2(7) 2_545 4 y
F5 Na1 Na1 95.9(9) 2_545 2_545 y
F5 Na1 O2 83.4(6) 2_545 2_545 y
F5 Na1 O3 125.7(7) 2_545 . y
F5 Na1 C1 117.5(7) 2_545 . y
F5 Na1 C2 50.7(4) 2_545 2_545 y
F5 Na1 C3 98.8(6) 2_545 . y
O1 Na1 Na1 45.024(16) . 2_545 y
O1 Na1 Na1 45.026(16) . 4 y
O1 Na1 F5 140.2(8) . 2_545 y
O1 Na1 O2 79.4(6) . . y
O1 Na1 O2 73.3(6) . 2_545 y
O1 Na1 O3 71.5(6) . . y
O1 Na1 O3 78.0(6) . 2_545 y
O1 Na1 C1 97.4(6) . . y
O1 Na1 C2 95.6(6) . 2_545 y
O1 Na1 C3 120.6(7) . . y
O2 Na1 Na1 45.6(5) 2_545 2_545 y
O2 Na1 Na1 105.4(4) 2_545 4 y
O2 Na1 Na1 53.8(6) . 4 y
O2 Na1 Na1 107.5(4) . 2_545 y
O2 Na1 F5 129.6(8) . 2_545 y
O2 Na1 O2 82.6(6) . 2_545 y
O2 Na1 O3 157.4(9) . 2_545 y
O2 Na1 O3 144.8(7) 2_545 . y
O2 Na1 O3 90.3(7) . . y
O2 Na1 C1 97.3(6) 2_545 . y
O2 Na1 C1 20.6(3) . . y
O2 Na1 C2 87.3(6) 2_545 2_545 y
O2 Na1 C2 169.7(8) . 2_545 y
O2 Na1 C3 119.5(6) 2_545 . y
O2 Na1 C3 50.0(4) . . y
O3 Na1 Na1 108.2(4) 2_545 4 y
O3 Na1 Na1 54.9(6) 2_545 2_545 y
O3 Na1 Na1 46.0(5) . 4 y
O3 Na1 Na1 105.9(4) . 2_545 y
O3 Na1 F5 70.5(5) 2_545 2_545 y
O3 Na1 O2 90.8(7) 2_545 2_545 y
O3 Na1 O3 82.7(6) 2_545 . y
O3 Na1 C1 169.1(9) 2_545 . y
O3 Na1 C1 86.5(6) . . y
O3 Na1 C2 96.8(6) . 2_545 y
O3 Na1 C2 19.8(3) 2_545 2_545 y
O3 Na1 C3 79.0(5) . . y
O3 Na1 C3 147.1(8) 2_545 . y
C1 Na1 Na1 127.9(4) . 2_545 y
C1 Na1 Na1 62.7(6) . 4 y
C1 Na1 C2 166.9(7) . 2_545 y
C1 Na1 C3 29.4(3) . . y
C3 Na1 C2 138.9(6) . 2_545 y
C3 F2 Na1 119.9(7) . . ?
C5 F5 Na1 118.2(7) . 4 ?
Nd2 O1 Nd1 180.0 . . ?
Na1 O1 Nd1 88.3(5) 4 . ?
Na1 O1 Nd1 88.3(5) 3_655 . ?
Na1 O1 Nd1 88.3(5) . . ?
Na1 O1 Nd1 88.3(5) 2_545 . ?
Na1 O1 Nd2 91.7(5) 2_545 . ?
Na1 O1 Nd2 91.7(5) 3_655 . ?
Na1 O1 Nd2 91.7(5) 4 . ?
Na1 O1 Nd2 91.7(5) . . ?
Na1 O1 Na1 89.95(3) 2_545 . ?
Na1 O1 Na1 176.6(11) 4 2_545 ?
Na1 O1 Na1 89.95(3) 4 . ?
Na1 O1 Na1 89.95(3) 4 3_655 ?
Na1 O1 Na1 176.6(11) 3_655 . ?
Na1 O1 Na1 89.95(3) 2_545 3_655 ?
Na1 O2 Nd1 98.7(5) . . ?
Na1 O2 Nd1 91.5(4) 4 . ?
Na1 O2 Na1 80.7(8) . 4 ?
C1 O2 Nd1 137.0(6) . . ?
C1 O2 Na1 120.0(8) . . ?
C1 O2 Na1 111.4(7) . 4 ?
Nd2 O3 Na1 90.1(4) . . ?
Na1 O3 Nd2 97.5(5) 4 . ?
Na1 O3 Na1 79.1(8) 4 . ?
C2 O3 Nd2 136.9(6) . . ?
C2 O3 Na1 112.3(7) . . ?
C2 O3 Na1 122.0(7) . 4 ?
P1 O4 Nd1 135.0(4) . . ?
C6 O5 P1 117.7(12) . . ?
C7 O6 P1 125.3(12) . . ?
P2 O7 Nd2 135.7(4) . . ?
C9 O8 P2 121.7(8) . . ?
C8 O9 P2 125.2(12) . . ?
C1 N1 P1 122.3(7) 4 . ?
C2 N2 P2 120.7(7) 2_545 . ?
O2 C1 Na1 39.4(6) . . ?
O2 C1 N1 130.7(9) . 2_545 ?
O2 C1 C3 115.9(9) . . ?
N1 C1 Na1 168.1(8) 2_545 . ?
N1 C1 C3 113.4(9) 2_545 . ?
C3 C1 Na1 76.7(7) . . ?
O3 C2 Na1 38.2(5) . 4 ?
O3 C2 N2 132.3(9) . 4 ?
O3 C2 C5 116.3(8) . . ?
N2 C2 Na1 169.9(8) 4 4 ?
N2 C2 C5 111.4(8) 4 . ?
C5 C2 Na1 78.3(6) . 4 ?
F1 C3 Na1 129.8(9) . . ?
F1 C3 C1 109.0(8) . . ?
F1 C3 C4 106.9(9) . . ?
F2 C3 Na1 37.3(5) . . ?
F2 C3 F1 105.9(9) . . ?
F2 C3 C1 109.2(9) . . ?
F2 C3 C4 105.2(8) . . ?
C1 C3 Na1 73.8(6) . . ?
C4 C3 Na1 114.4(7) . . ?
C4 C3 C1 119.8(11) . . ?
F3 C4 C3 107.5(8) . . ?
F3 C4 C5 107.2(11) . . ?
F4 C4 F3 106.7(8) . . ?
F4 C4 C3 109.0(12) . . ?
F4 C4 C5 108.0(8) . . ?
C3 C4 C5 117.9(9) . . ?
F5 C5 C2 109.1(8) . . ?
F5 C5 C4 104.6(8) . . ?
F6 C5 F5 106.1(10) . . ?
F6 C5 C2 110.5(8) . . ?
F6 C5 C4 107.5(9) . . ?
C2 C5 C4 118.1(10) . . ?
O5 C6 H6A 100.1 . . ?
O5 C6 H6B 112.3 . . ?
O5 C6 H6C 115.6 . . ?
H6A C6 H6B 109.5 . . ?
H6A C6 H6C 109.5 . . ?
H6B C6 H6C 109.5 . . ?
O6 C7 H7A 109.5 . . ?
O6 C7 H7B 109.5 . . ?
O6 C7 H7C 109.5 . . ?
H7A C7 H7B 109.5 . . ?
H7A C7 H7C 109.5 . . ?
H7B C7 H7C 109.5 . . ?
O9 C8 H8A 109.5 . . ?
O9 C8 H8B 109.5 . . ?
O9 C8 H8C 109.5 . . ?
H8A C8 H8B 109.5 . . ?
H8A C8 H8C 109.5 . . ?
H8B C8 H8C 109.5 . . ?
O8 C9 H9A 109.5 . . ?
O8 C9 H9B 109.5 . . ?
O8 C9 H9C 109.5 . . ?
H9A C9 H9B 109.5 . . ?
H9A C9 H9C 109.5 . . ?
H9B C9 H9C 109.5 . . ?
C10 N3 C16 111(2) . . ?
C12 N3 C10 115.4(18) . . ?
C12 N3 C14 114.3(19) . . ?
C12 N3 C16 105.4(15) . . ?
C14 N3 C10 104.3(15) . . ?
C14 N3 C16 106.6(18) . . ?
N3 C10 H10A 108.8 . . ?
N3 C10 H10B 108.8 . . ?
N3 C10 C11 114(2) . . ?
H10A C10 H10B 107.7 . . ?
C11 C10 H10A 108.8 . . ?
C11 C10 H10B 108.8 . . ?
C10 C11 H11A 109.5 . . ?
C10 C11 H11B 109.5 . . ?
C10 C11 H11C 109.5 . . ?
H11A C11 H11B 109.5 . . ?
H11A C11 H11C 109.5 . . ?
H11B C11 H11C 109.5 . . ?
N3 C12 H12A 108.8 . . ?
N3 C12 H12B 108.8 . . ?
N3 C12 C13 113.9(19) . . ?
H12A C12 H12B 107.7 . . ?
C13 C12 H12A 108.8 . . ?
C13 C12 H12B 108.8 . . ?
C12 C13 H13A 109.5 . . ?
C12 C13 H13B 109.5 . . ?
C12 C13 H13C 109.5 . . ?
H13A C13 H13B 109.5 . . ?
H13A C13 H13C 109.5 . . ?
H13B C13 H13C 109.5 . . ?
N3 C14 H14A 109.6 . . ?
N3 C14 H14B 109.6 . . ?
N3 C14 C15 110.3(19) . . ?
H14A C14 H14B 108.1 . . ?
C15 C14 H14A 109.6 . . ?
C15 C14 H14B 109.6 . . ?
C14 C15 H15A 109.5 . . ?
C14 C15 H15B 109.5 . . ?
C14 C15 H15C 109.5 . . ?
H15A C15 H15B 109.5 . . ?
H15A C15 H15C 109.5 . . ?
H15B C15 H15C 109.5 . . ?
N3 C16 H16A 108.3 . . ?
N3 C16 H16B 108.3 . . ?
H16A C16 H16B 107.4 . . ?
C17 C16 N3 116(2) . . ?
C17 C16 H16A 108.3 . . ?
C17 C16 H16B 108.3 . . ?
C16 C17 H17A 109.5 . . ?
C16 C17 H17B 109.5 . . ?
C16 C17 H17C 109.5 . . ?
H17A C17 H17B 109.5 . . ?
H17A C17 H17C 109.5 . . ?
H17B C17 H17C 109.5 . . ?

loop_
_geom_bond_atom_site_label_1
_geom_bond_atom_site_label_2
_geom_bond_distance
_geom_bond_site_symmetry_2
_geom_bond_publ_flag
Nd1 Na1 3.571(16) 2_545 y
Nd1 Na1 3.571(16) 4 y
Nd1 Na1 3.571(16) 3_655 y
Nd1 O1 2.916(10) . y
Nd1 O2 2.501(7) . y
Nd1 O2 2.501(7) 4 y
Nd1 O2 2.501(7) 2_545 y
Nd1 O2 2.501(7) 3_655 y
Nd1 O4 2.429(6) 2_545 y
Nd1 O4 2.429(6) 4 y
Nd1 O4 2.429(6) . y
Nd1 O4 2.429(6) 3_655 y
Nd2 Na1 3.571(17) 4 y
Nd2 Na1 3.571(17) 3_655 y
Nd2 Na1 3.571(17) . y
Nd2 O1 2.787(10) . y
Nd2 O3 2.516(6) . y
Nd2 O3 2.516(6) 4 y
Nd2 O3 2.516(6) 2_545 y
Nd2 O3 2.516(6) 3_655 y
Nd2 O7 2.433(6) 2_545 y
Nd2 O7 2.433(6) . y
Nd2 O7 2.433(6) 3_655 y
Nd2 O7 2.433(6) 4 y
P1 O4 1.444(7) . ?
P1 O5 1.637(13) . ?
P1 O6 1.588(10) . ?
P1 N1 1.646(9) . ?
P2 O7 1.461(7) . ?
P2 O8 1.582(8) . ?
P2 O9 1.555(11) . ?
P2 N2 1.655(9) . ?
Na1 Na1 3.04(2) 2_545 y
Na1 Na1 3.04(2) 4 y
Na1 F2 2.127(18) . y
Na1 F5 2.235(17) 2_545 y
Na1 O1 2.151(17) . y
Na1 O2 2.486(19) 2_545 y
Na1 O2 2.200(17) . y
Na1 O3 2.53(2) . y
Na1 O3 2.227(18) 2_545 y
Na1 C1 3.002(19) . y
Na1 C2 3.055(18) 2_545 y
Na1 C3 3.04(2) . y
F1 C3 1.377(12) . ?
F2 C3 1.360(14) . ?
F3 C4 1.358(14) . ?
F4 C4 1.340(13) . ?
F5 C5 1.378(12) . ?
F6 C5 1.342(12) . ?
O2 C1 1.220(12) . ?
O3 C2 1.222(11) . ?
O5 C6 1.450(3) . ?
O6 C7 1.448(3) . ?
O8 C9 1.437(15) . ?
O9 C8 1.449(3) . ?
N1 C1 1.301(13) 4 ?
N2 C2 1.303(12) 2_545 ?
C1 C3 1.536(14) . ?
C2 C5 1.542(14) . ?
C3 C4 1.496(17) . ?
C4 C5 1.555(17) . ?
C6 H6A 0.9800 . ?
C6 H6B 0.9798 . ?
C6 H6C 0.9795 . ?
C7 H7A 0.9800 . ?
C7 H7B 0.9800 . ?
C7 H7C 0.9800 . ?
C8 H8A 0.9800 . ?
C8 H8B 0.9800 . ?
C8 H8C 0.9800 . ?
C9 H9A 0.9800 . ?
C9 H9B 0.9800 . ?
C9 H9C 0.9800 . ?
N3 C10 1.534(16) . ?
N3 C12 1.532(16) . ?
N3 C14 1.533(16) . ?
N3 C16 1.543(16) . ?
C10 H10A 0.9900 . ?
C10 H10B 0.9900 . ?
C10 C11 1.560(18) . ?
C11 H11A 0.9800 . ?
C11 H11B 0.9800 . ?
C11 H11C 0.9800 . ?
C12 H12A 0.9900 . ?
C12 H12B 0.9900 . ?
C12 C13 1.539(18) . ?
C13 H13A 0.9800 . ?
C13 H13B 0.9800 . ?
C13 H13C 0.9800 . ?
C14 H14A 0.9900 . ?
C14 H14B 0.9900 . ?
C14 C15 1.556(18) . ?
C15 H15A 0.9800 . ?
C15 H15B 0.9800 . ?
C15 H15C 0.9800 . ?
C16 H16A 0.9900 . ?
C16 H16B 0.9900 . ?
C16 C17 1.528(18) . ?
C17 H17A 0.9800 . ?
C17 H17B 0.9800 . ?
C17 H17C 0.9800 . ?

loop_
_geom_torsion_atom_site_label_1
_geom_torsion_atom_site_label_2
_geom_torsion_atom_site_label_3
_geom_torsion_atom_site_label_4
_geom_torsion
_geom_torsion_site_symmetry_1
_geom_torsion_site_symmetry_2
_geom_torsion_site_symmetry_3
_geom_torsion_site_symmetry_4
_geom_torsion_publ_flag
Nd1 O2 C1 Na1 -151.1(14) . . . . ?
Nd1 O2 C1 N1 19.5(19) . . . 2_545 ?
Nd1 O2 C1 C3 -157.8(8) . . . . ?
Nd2 O3 C2 Na1 -153.0(14) . . . 4 ?
Nd2 O3 C2 N2 21.8(18) . . . 4 ?
Nd2 O3 C2 C5 -160.8(7) . . . . ?
Na1 F2 C3 F1 -136.5(8) . . . . ?
Na1 F2 C3 C1 -19.3(12) . . . . ?
Na1 F2 C3 C4 110.5(10) . . . . ?
Na1 F5 C5 F6 -141.2(8) 4 . . . ?
Na1 F5 C5 C2 -22.1(12) 4 . . . ?
Na1 F5 C5 C4 105.2(9) 4 . . . ?
Na1 O2 C1 Na1 91.4(9) 4 . . . ?
Na1 O2 C1 N1 170.6(12) . . . 2_545 ?
Na1 O2 C1 N1 -98.0(13) 4 . . 2_545 ?
Na1 O2 C1 C3 84.7(11) 4 . . . ?
Na1 O2 C1 C3 -6.7(13) . . . . ?
Na1 O3 C2 Na1 90.9(10) . . . 4 ?
Na1 O3 C2 N2 174.8(11) 4 . . 4 ?
Na1 O3 C2 N2 -94.3(13) . . . 4 ?
Na1 O3 C2 C5 83.1(10) . . . . ?
Na1 O3 C2 C5 -7.8(13) 4 . . . ?
Na1 C1 C3 F1 127.3(10) . . . . ?
Na1 C1 C3 F2 12.0(7) . . . . ?
Na1 C1 C3 C4 -109.3(9) . . . . ?
Na1 C2 C5 F5 14.3(8) 4 . . . ?
Na1 C2 C5 F6 130.7(10) 4 . . . ?
Na1 C2 C5 C4 -104.9(8) 4 . . . ?
Na1 C3 C4 F3 -146.9(8) . . . . ?
Na1 C3 C4 F4 97.7(9) . . . . ?
Na1 C3 C4 C5 -25.8(13) . . . . ?
F1 C3 C4 F3 62.2(12) . . . . ?
F1 C3 C4 F4 -53.1(11) . . . . ?
F1 C3 C4 C5 -176.6(9) . . . . ?
F2 C3 C4 F3 174.5(8) . . . . ?
F2 C3 C4 F4 59.1(10) . . . . ?
F2 C3 C4 C5 -64.3(13) . . . . ?
F3 C4 C5 F5 58.5(10) . . . . ?
F3 C4 C5 F6 -54.0(10) . . . . ?
F3 C4 C5 C2 -179.9(8) . . . . ?
F4 C4 C5 F5 173.2(9) . . . . ?
F4 C4 C5 F6 60.6(12) . . . . ?
F4 C4 C5 C2 -65.2(12) . . . . ?
O2 C1 C3 Na1 4.4(9) . . . . ?
O2 C1 C3 F1 131.6(10) . . . . ?
O2 C1 C3 F2 16.4(13) . . . . ?
O2 C1 C3 C4 -104.9(12) . . . . ?
O3 C2 C5 F5 19.3(13) . . . . ?
O3 C2 C5 F6 135.6(10) . . . . ?
O3 C2 C5 C4 -100.0(11) . . . . ?
O4 P1 O5 C6 -41.7(16) . . . . ?
O4 P1 O6 C7 -179.3(15) . . . . ?
O4 P1 N1 C1 -7.8(14) . . . 4 ?
O5 P1 O4 Nd1 -125.3(7) . . . . ?
O5 P1 O6 C7 60.6(17) . . . . ?
O5 P1 N1 C1 116.1(12) . . . 4 ?
O6 P1 O4 Nd1 113.9(6) . . . . ?
O6 P1 O5 C6 74.7(16) . . . . ?
O6 P1 N1 C1 -125.9(11) . . . 4 ?
O7 P2 O8 C9 -178.5(12) . . . . ?
O7 P2 O9 C8 -26.5(19) . . . . ?
O7 P2 N2 C2 -5.8(11) . . . 2_545 ?
O8 P2 O7 Nd2 117.3(6) . . . . ?
O8 P2 O9 C8 91.5(17) . . . . ?
O8 P2 N2 C2 -127.9(9) . . . 2_545 ?
O9 P2 O7 Nd2 -126.0(7) . . . . ?
O9 P2 O8 C9 59.9(14) . . . . ?
O9 P2 N2 C2 121.4(10) . . . 2_545 ?
N1 P1 O4 Nd1 -5.1(9) . . . . ?
N1 P1 O5 C6 -171.2(15) . . . . ?
N1 P1 O6 C7 -51.8(17) . . . . ?
N1 C1 C3 Na1 -173.4(11) 2_545 . . . ?
N1 C1 C3 F1 -46.1(14) 2_545 . . . ?
N1 C1 C3 F2 -161.4(10) 2_545 . . . ?
N1 C1 C3 C4 77.3(13) 2_545 . . . ?
N2 P2 O7 Nd2 -3.9(8) . . . . ?
N2 P2 O8 C9 -49.0(14) . . . . ?
N2 P2 O9 C8 -157.6(17) . . . . ?
N2 C2 C5 F5 -162.8(9) 4 . . . ?
N2 C2 C5 F6 -46.4(13) 4 . . . ?
N2 C2 C5 C4 77.9(11) 4 . . . ?
C1 C3 C4 F3 -62.2(12) . . . . ?
C1 C3 C4 F4 -177.6(8) . . . . ?
C1 C3 C4 C5 58.9(14) . . . . ?
C3 C4 C5 F5 -62.8(13) . . . . ?
C3 C4 C5 F6 -175.4(10) . . . . ?
C3 C4 C5 C2 58.8(13) . . . . ?
C10 N3 C12 C13 -61(3) . . . . ?
C10 N3 C14 C15 171(3) . . . . ?
C10 N3 C16 C17 73(3) . . . . ?
C12 N3 C10 C11 -35(4) . . . . ?
C12 N3 C14 C15 44(3) . . . . ?
C12 N3 C16 C17 -162(3) . . . . ?
C14 N3 C10 C11 -162(3) . . . . ?
C14 N3 C12 C13 60(3) . . . . ?
C14 N3 C16 C17 -40(3) . . . . ?
C16 N3 C10 C11 84(4) . . . . ?
C16 N3 C12 C13 177(2) . . . . ?
C16 N3 C14 C15 -72(3) . . . . ?

loop_
_smtbx_masks_void_nr
_smtbx_masks_void_average_x
_smtbx_masks_void_average_y
_smtbx_masks_void_average_z
_smtbx_masks_void_volume
_smtbx_masks_void_count_electrons
_smtbx_masks_void_content
1 0.000 0.000 -0.198 753.8 48.9 '5 H2O'
2 0.500 0.500 -0.204 753.8 48.5 '5 H2O'
